data_1506959
loop_
_publ_author_name
'Overman, Larry E.'
'Velthuisen, Emile J.'

_publ_section_title
;
 Stereocontrolled construction of either stereoisomer of
 12-oxatricyclo[6.3.1.0(2,7)]dodecanes using Prins-pinacol reactions.
;
_journal_issue 21
_journal_name_full 'Organic letters'
_journal_page_first 3853
_journal_page_last 3856
_journal_paper_doi 10.1021/ol0482745
_journal_volume 6
_journal_year 2004
_chemical_formula_sum 'C19 H26 N2 O3 S'
_chemical_formula_weight 362.48
_chemical_name_systematic
; 

 ? 

;
_space_group_IT_number 19
_symmetry_cell_setting orthorhombic
_symmetry_space_group_name_Hall 'P 2ac 2ab'
_symmetry_space_group_name_H-M 'P 21 21 21'
_atom_sites_solution_hydrogens difmap
_atom_sites_solution_primary direct
_atom_sites_solution_secondary difmap
_audit_creation_method SHELXTL
_cell_angle_alpha 90.00
_cell_angle_beta 90.00
_cell_angle_gamma 90.00
_cell_formula_units_Z 4
_cell_length_a 6.9465(3)
_cell_length_b 13.0021(5)
_cell_length_c 20.3093(8)
_cell_measurement_temperature 158(2)
_cell_volume 1834.32(13)
_computing_cell_refinement 'Bruker SMART/SAINT'
_computing_data_collection 'Bruker SMART'
_computing_data_reduction 'Bruker SAINT'
_computing_molecular_graphics 'Bruker SHELXTL'
_computing_publication_material 'Bruker SHELXTL'
_computing_structure_refinement 'Bruker SHELXTL'
_computing_structure_solution 'Bruker SHELXTL'
_diffrn_ambient_temperature 158(2)
_diffrn_measured_fraction_theta_full 0.993
_diffrn_measured_fraction_theta_max 0.993
_diffrn_measurement_device_type 'CCD area detector'
_diffrn_measurement_method 'omega scans'
_diffrn_radiation_monochromator graphite
_diffrn_radiation_source 'sealed tube'
_diffrn_radiation_type MoK\a
_diffrn_radiation_wavelength 0.71073
_diffrn_reflns_av_R_equivalents 0.0347
_diffrn_reflns_av_sigmaI/netI 0.0293
_diffrn_reflns_limit_h_max 9
_diffrn_reflns_limit_h_min -8
_diffrn_reflns_limit_k_max 17
_diffrn_reflns_limit_k_min -16
_diffrn_reflns_limit_l_max 26
_diffrn_reflns_limit_l_min -27
_diffrn_reflns_number 19601
_diffrn_reflns_theta_full 28.28
_diffrn_reflns_theta_max 28.28
_diffrn_reflns_theta_min 2.01
_diffrn_standards_decay_% '< 1.0'
_diffrn_standards_interval_count 'initial 50 frames recollected'
_diffrn_standards_number '50 frames'
_exptl_absorpt_coefficient_mu 0.197
_exptl_absorpt_correction_T_max 0.9635
_exptl_absorpt_correction_T_min 0.9451
_exptl_absorpt_correction_type multi-scan
_exptl_absorpt_process_details 'Bruker SADABS'
_exptl_crystal_colour colorless
_exptl_crystal_density_diffrn 1.313
_exptl_crystal_density_meas ?
_exptl_crystal_density_method 'not measured'
_exptl_crystal_description prism
_exptl_crystal_F_000 776
_exptl_crystal_size_max 0.29
_exptl_crystal_size_mid 0.25
_exptl_crystal_size_min 0.19
_refine_diff_density_max 0.304
_refine_diff_density_min -0.276
_refine_diff_density_rms 0.039
_refine_ls_abs_structure_details 'Flack H D (1983), Acta Cryst. A39, 876-881'
_refine_ls_abs_structure_Flack -0.01(6)
_refine_ls_extinction_coef 0.0014(6)
_refine_ls_extinction_expression Fc^*^=kFc[1+0.001xFc^2^\l^3^/sin(2\q)]^-1/4^
_refine_ls_extinction_method SHELXTL
_refine_ls_goodness_of_fit_ref 1.055
_refine_ls_hydrogen_treatment refall
_refine_ls_matrix_type full
_refine_ls_number_parameters 331
_refine_ls_number_reflns 4474
_refine_ls_number_restraints 0
_refine_ls_restrained_S_all 1.055
_refine_ls_R_factor_all 0.0360
_refine_ls_R_factor_gt 0.0307
_refine_ls_shift/su_max 0.000
_refine_ls_shift/su_mean 0.000
_refine_ls_structure_factor_coef Fsqd
_refine_ls_weighting_details 'calc w=1/[\s^2^(Fo^2^)+(0.0377P)^2^+0.2769P] where P=(Fo^2^+2Fc^2^)/3'
_refine_ls_weighting_scheme calc
_refine_ls_wR_factor_gt 0.0703
_refine_ls_wR_factor_ref 0.0729
_reflns_number_gt 4083
_reflns_number_total 4474
_reflns_threshold_expression >2sigma(I)
_cod_data_source_file ol0482745si20040830_022042.cif
_cod_data_source_block leo139
_cod_depositor_comments
;
The following automatic conversions were performed:

'_symmetry_cell_setting' value 'Orthorhombic' changed to
'orthorhombic' according to
/home/saulius/struct/CIF-dictionaries/cif_core.dic dictionary named
'cif_core.dic' version 2.4.1 from 2010-06-29.

Automatic conversion script
Id: cif_fix_values 1715 2011-07-08 13:25:40Z adriana 

The following automatic conversions were performed:

'_exptl_crystal_density_meas' value 'none' was changed to '?' - the
value is perceived as not measured.

Automatic conversion script
Id: cif_fix_values 3008 2015-01-20 13:52:24Z robertas 
;
_cod_original_sg_symbol_H-M P2(1)2(1)2(1)
_cod_database_code 1506959

loop_
_symmetry_equiv_pos_as_xyz
'x, y, z'
'-x+1/2, -y, z+1/2'
'-x, y+1/2, -z+1/2'
'x+1/2, -y+1/2, -z'

loop_
_atom_site_label
_atom_site_type_symbol
_atom_site_fract_x
_atom_site_fract_y
_atom_site_fract_z
_atom_site_U_iso_or_equiv
_atom_site_adp_type
_atom_site_occupancy
_atom_site_symmetry_multiplicity
_atom_site_calc_flag
S1 S 0.49515(5) 0.38859(3) 0.186546(16) 0.01774(9) Uani 1 1 d
O1 O 0.76393(16) 0.30347(8) -0.06676(5) 0.0211(2) Uani 1 1 d
O2 O 0.67733(16) 0.41683(8) 0.21394(5) 0.0228(2) Uani 1 1 d
O3 O 0.39162(17) 0.30229(8) 0.21260(5) 0.0232(2) Uani 1 1 d
N1 N 0.5314(2) 0.35834(9) 0.10843(6) 0.0194(3) Uani 1 1 d
N2 N 0.61437(18) 0.44037(9) 0.07281(6) 0.0197(3) Uani 1 1 d
C1 C 0.5970(2) 0.33072(12) -0.02787(7) 0.0204(3) Uani 1 1 d
C2 C 0.6412(2) 0.42804(11) 0.01101(7) 0.0175(3) Uani 1 1 d
C3 C 0.7306(2) 0.51732(11) -0.02625(7) 0.0188(3) Uani 1 1 d
C4 C 0.8825(2) 0.47741(11) -0.07493(7) 0.0192(3) Uani 1 1 d
C5 C 0.8116(2) 0.38398(12) -0.11392(7) 0.0200(3) Uani 1 1 d
C6 C 0.6437(2) 0.39832(14) -0.16205(7) 0.0237(3) Uani 1 1 d
C7 C 0.4463(2) 0.41210(14) -0.12988(8) 0.0259(3) Uani 1 1 d
C8 C 0.4193(2) 0.33752(14) -0.07197(8) 0.0264(3) Uani 1 1 d
C9 C 0.8158(2) 0.60221(12) 0.01724(8) 0.0229(3) Uani 1 1 d
C10 C 0.8948(3) 0.68959(12) -0.02534(8) 0.0259(3) Uani 1 1 d
C11 C 1.0423(3) 0.65091(14) -0.07537(9) 0.0282(4) Uani 1 1 d
C12 C 0.9581(2) 0.56468(12) -0.11810(8) 0.0238(3) Uani 1 1 d
C13 C 0.3443(2) 0.49699(11) 0.18757(7) 0.0191(3) Uani 1 1 d
C14 C 0.4221(2) 0.59439(12) 0.19798(7) 0.0222(3) Uani 1 1 d
C15 C 0.3023(2) 0.67958(12) 0.19602(8) 0.0245(3) Uani 1 1 d
C16 C 0.1051(2) 0.66892(12) 0.18365(7) 0.0227(3) Uani 1 1 d
C17 C 0.0302(2) 0.57056(13) 0.17456(7) 0.0245(3) Uani 1 1 d
C18 C 0.1475(2) 0.48458(12) 0.17649(8) 0.0224(3) Uani 1 1 d
C19 C -0.0210(3) 0.76324(14) 0.17952(9) 0.0311(4) Uani 1 1 d
H1 H 0.441(3) 0.3258(13) 0.0936(8) 0.018(4) Uiso 1 1 d
H1A H 0.582(2) 0.2734(12) 0.0016(9) 0.018(4) Uiso 1 1 d
H3 H 0.625(3) 0.5490(14) -0.0546(9) 0.026(5) Uiso 1 1 d
H4 H 0.993(3) 0.4517(12) -0.0478(8) 0.024(4) Uiso 1 1 d
H5 H 0.916(3) 0.3593(13) -0.1384(9) 0.020(4) Uiso 1 1 d
H6A H 0.676(3) 0.4562(14) -0.1915(9) 0.027(5) Uiso 1 1 d
H6B H 0.637(3) 0.3374(14) -0.1884(9) 0.025(4) Uiso 1 1 d
H7A H 0.428(3) 0.4800(14) -0.1134(9) 0.023(4) Uiso 1 1 d
H7B H 0.345(3) 0.4009(15) -0.1623(10) 0.030(5) Uiso 1 1 d
H8A H 0.307(3) 0.3508(13) -0.0428(9) 0.023(5) Uiso 1 1 d
H8B H 0.404(3) 0.2684(14) -0.0883(9) 0.027(5) Uiso 1 1 d
H9A H 0.717(3) 0.6283(14) 0.0474(9) 0.025(5) Uiso 1 1 d
H9B H 0.922(3) 0.5697(14) 0.0424(9) 0.029(5) Uiso 1 1 d
H10A H 0.953(3) 0.7427(15) 0.0028(10) 0.030(5) Uiso 1 1 d
H10B H 0.789(3) 0.7250(15) -0.0496(10) 0.038(6) Uiso 1 1 d
H11A H 1.157(3) 0.6224(16) -0.0490(10) 0.036(5) Uiso 1 1 d
H11B H 1.085(3) 0.7089(15) -0.1026(9) 0.031(5) Uiso 1 1 d
H12A H 0.853(3) 0.5921(14) -0.1440(9) 0.023(4) Uiso 1 1 d
H12B H 1.066(3) 0.5368(15) -0.1491(10) 0.039(6) Uiso 1 1 d
H14 H 0.565(3) 0.6021(14) 0.2075(9) 0.028(5) Uiso 1 1 d
H15 H 0.360(3) 0.7443(14) 0.2036(9) 0.026(5) Uiso 1 1 d
H17 H -0.108(3) 0.5610(14) 0.1663(9) 0.029(5) Uiso 1 1 d
H18 H 0.093(3) 0.4184(15) 0.1702(9) 0.030(5) Uiso 1 1 d
H19A H -0.149(4) 0.7534(16) 0.1932(11) 0.044(6) Uiso 1 1 d
H19B H 0.034(3) 0.8168(15) 0.2054(9) 0.034(5) Uiso 1 1 d
H19C H -0.027(4) 0.7864(17) 0.1352(12) 0.053(6) Uiso 1 1 d

loop_
_atom_site_aniso_label
_atom_site_aniso_U_11
_atom_site_aniso_U_22
_atom_site_aniso_U_33
_atom_site_aniso_U_23
_atom_site_aniso_U_13
_atom_site_aniso_U_12
S1 0.02065(17) 0.01818(16) 0.01439(14) 0.00040(12) 0.00053(15) -0.00190(16)
O1 0.0250(6) 0.0188(5) 0.0196(5) -0.0003(4) 0.0044(4) 0.0046(4)
O2 0.0229(6) 0.0248(5) 0.0206(5) 0.0005(4) -0.0025(4) -0.0009(4)
O3 0.0303(6) 0.0213(5) 0.0179(5) 0.0026(4) 0.0023(5) -0.0042(5)
N1 0.0231(7) 0.0178(6) 0.0172(6) -0.0012(5) 0.0019(5) -0.0051(5)
N2 0.0211(6) 0.0192(6) 0.0189(6) 0.0004(5) 0.0036(5) -0.0022(5)
C1 0.0237(8) 0.0190(7) 0.0186(7) -0.0006(6) 0.0043(6) -0.0004(6)
C2 0.0159(7) 0.0174(6) 0.0193(7) -0.0004(5) 0.0002(5) 0.0030(5)
C3 0.0204(7) 0.0196(7) 0.0164(7) 0.0007(6) 0.0018(6) 0.0011(6)
C4 0.0193(7) 0.0205(7) 0.0180(7) 0.0003(6) -0.0002(6) 0.0018(6)
C5 0.0230(7) 0.0199(7) 0.0169(6) -0.0002(6) 0.0045(6) 0.0039(6)
C6 0.0294(9) 0.0249(8) 0.0169(7) -0.0011(6) -0.0023(6) 0.0018(7)
C7 0.0240(8) 0.0288(8) 0.0249(8) -0.0035(7) -0.0065(6) 0.0023(6)
C8 0.0232(8) 0.0295(9) 0.0263(8) -0.0046(7) 0.0028(7) -0.0026(7)
C9 0.0270(8) 0.0212(7) 0.0205(7) -0.0022(6) 0.0021(6) -0.0031(7)
C10 0.0298(9) 0.0220(8) 0.0258(8) -0.0029(6) 0.0030(7) -0.0055(7)
C11 0.0278(9) 0.0291(8) 0.0275(8) 0.0010(7) 0.0037(7) -0.0081(7)
C12 0.0250(9) 0.0253(8) 0.0211(7) 0.0012(6) 0.0052(6) -0.0018(6)
C13 0.0201(7) 0.0224(7) 0.0148(6) -0.0012(6) 0.0014(6) 0.0003(6)
C14 0.0213(7) 0.0224(7) 0.0229(7) -0.0016(6) -0.0026(6) -0.0028(6)
C15 0.0277(8) 0.0218(7) 0.0240(8) -0.0030(6) -0.0009(6) -0.0014(6)
C16 0.0248(8) 0.0288(8) 0.0146(6) 0.0014(6) 0.0021(6) 0.0027(6)
C17 0.0181(8) 0.0352(8) 0.0202(7) 0.0005(6) 0.0008(6) -0.0020(7)
C18 0.0219(8) 0.0253(8) 0.0201(7) -0.0006(6) 0.0017(6) -0.0051(6)
C19 0.0302(10) 0.0340(9) 0.0292(9) 0.0021(7) 0.0024(8) 0.0070(8)

loop_
_atom_type_symbol
_atom_type_description
_atom_type_scat_dispersion_real
_atom_type_scat_dispersion_imag
_atom_type_scat_source
C C 0.0033 0.0016 'International Tables Vol C Tables 4.2.6.8 and 6.1.1.4'
H H 0.0000 0.0000 'International Tables Vol C Tables 4.2.6.8 and 6.1.1.4'
N N 0.0061 0.0033 'International Tables Vol C Tables 4.2.6.8 and 6.1.1.4'
O O 0.0106 0.0060 'International Tables Vol C Tables 4.2.6.8 and 6.1.1.4'
S S 0.1246 0.1234 'International Tables Vol C Tables 4.2.6.8 and 6.1.1.4'

loop_
_geom_angle_atom_site_label_1
_geom_angle_atom_site_label_2
_geom_angle_atom_site_label_3
_geom_angle
O2 S1 O3 120.07(7)
O2 S1 N1 107.43(7)
O3 S1 N1 104.13(6)
O2 S1 C13 108.51(7)
O3 S1 C13 108.92(7)
N1 S1 C13 107.03(7)
C1 O1 C5 111.42(11)
N2 N1 S1 111.96(9)
C2 N2 N1 117.88(12)
O1 C1 C2 108.95(12)
O1 C1 C8 109.97(12)
C2 C1 C8 114.76(13)
N2 C2 C3 116.92(13)
N2 C2 C1 125.70(13)
C3 C2 C1 117.35(12)
C2 C3 C9 114.92(12)
C2 C3 C4 110.09(12)
C9 C3 C4 110.45(13)
C12 C4 C5 113.77(12)
C12 C4 C3 110.77(12)
C5 C4 C3 112.35(13)
O1 C5 C4 107.64(11)
O1 C5 C6 109.49(12)
C4 C5 C6 118.54(13)
C7 C6 C5 115.08(12)
C6 C7 C8 111.28(14)
C1 C8 C7 112.75(13)
C10 C9 C3 110.34(13)
C11 C10 C9 111.85(13)
C10 C11 C12 111.14(14)
C4 C12 C11 110.47(13)
C14 C13 C18 120.66(14)
C14 C13 S1 119.97(12)
C18 C13 S1 119.35(11)
C15 C14 C13 119.29(14)
C14 C15 C16 120.90(15)
C17 C16 C15 118.70(14)
C17 C16 C19 121.45(14)
C15 C16 C19 119.84(15)
C18 C17 C16 121.19(14)
C17 C18 C13 119.23(14)

loop_
_geom_bond_atom_site_label_1
_geom_bond_atom_site_label_2
_geom_bond_distance
S1 O2 1.4303(12)
S1 O3 1.4339(11)
S1 N1 1.6538(13)
S1 C13 1.7565(15)
O1 C1 1.4473(18)
O1 C5 1.4570(18)
N1 N2 1.4118(17)
N2 C2 1.2790(19)
C1 C2 1.523(2)
C1 C8 1.528(2)
C2 C3 1.519(2)
C3 C9 1.532(2)
C3 C4 1.536(2)
C4 C12 1.527(2)
C4 C5 1.531(2)
C5 C6 1.533(2)
C6 C7 1.529(2)
C7 C8 1.536(2)
C9 C10 1.530(2)
C10 C11 1.528(2)
C11 C12 1.534(2)
C13 C14 1.393(2)
C13 C18 1.394(2)
C14 C15 1.386(2)
C15 C16 1.400(2)
C16 C17 1.393(2)
C16 C19 1.509(2)
C17 C18 1.384(2)

loop_
_geom_torsion_atom_site_label_1
_geom_torsion_atom_site_label_2
_geom_torsion_atom_site_label_3
_geom_torsion_atom_site_label_4
_geom_torsion
O2 S1 N1 N2 -58.07(11)
O3 S1 N1 N2 173.57(10)
C13 S1 N1 N2 58.30(12)
S1 N1 N2 C2 -176.81(11)
C5 O1 C1 C2 -61.46(14)
C5 O1 C1 C8 65.12(15)
N1 N2 C2 C3 -179.99(12)
N1 N2 C2 C1 -2.0(2)
O1 C1 C2 N2 -129.97(15)
C8 C1 C2 N2 106.24(17)
O1 C1 C2 C3 48.01(17)
C8 C1 C2 C3 -75.78(17)
N2 C2 C3 C9 12.1(2)
C1 C2 C3 C9 -166.01(13)
N2 C2 C3 C4 137.61(14)
C1 C2 C3 C4 -40.55(18)
C2 C3 C4 C12 173.78(12)
C9 C3 C4 C12 -58.26(16)
C2 C3 C4 C5 45.31(17)
C9 C3 C4 C5 173.28(12)
C1 O1 C5 C4 68.20(15)
C1 O1 C5 C6 -61.91(15)
C12 C4 C5 O1 173.96(12)
C3 C4 C5 O1 -59.17(15)
C12 C4 C5 C6 -61.19(18)
C3 C4 C5 C6 65.68(17)
O1 C5 C6 C7 50.61(18)
C4 C5 C6 C7 -73.33(19)
C5 C6 C7 C8 -42.15(19)
O1 C1 C8 C7 -55.29(17)
C2 C1 C8 C7 67.95(18)
C6 C7 C8 C1 43.73(19)
C2 C3 C9 C10 -177.91(13)
C4 C3 C9 C10 56.82(17)
C3 C9 C10 C11 -55.67(19)
C9 C10 C11 C12 55.2(2)
C5 C4 C12 C11 -174.99(13)
C3 C4 C12 C11 57.32(17)
C10 C11 C12 C4 -55.58(19)
O2 S1 C13 C14 14.76(15)
O3 S1 C13 C14 147.09(12)
N1 S1 C13 C14 -100.90(13)
O2 S1 C13 C18 -166.59(12)
O3 S1 C13 C18 -34.26(15)
N1 S1 C13 C18 77.75(14)
C18 C13 C14 C15 -1.2(2)
S1 C13 C14 C15 177.42(12)
C13 C14 C15 C16 -0.1(2)
C14 C15 C16 C17 1.2(2)
C14 C15 C16 C19 -177.97(15)
C15 C16 C17 C18 -1.1(2)
C19 C16 C17 C18 178.09(15)
C16 C17 C18 C13 -0.2(2)
C14 C13 C18 C17 1.3(2)
S1 C13 C18 C17 -177.30(12)

loop_
_cod_related_entry_id
_cod_related_entry_code
_cod_related_entry_database
1 21200200 ChemSpider
